data_7007052
loop_
_publ_author_name
'Li, Fei'
'Wang, Mei'
'Ma, Chengbing'
'Gao, Aiping'
'Chen, Hongbo'
'Sun, Licheng'

_publ_section_title
;
 Mono- and binuclear complexes of iron(II) and iron(III) with an N4O
 ligand: synthesis, structures and catalytic properties in alkane
 oxidation.
;
_journal_issue 20
_journal_name_full 'Dalton transactions (Cambridge, England : 2003)'
_journal_page_first 2427
_journal_page_last 2434
_journal_paper_doi 10.1039/b516697g
_journal_year 2006
_chemical_formula_sum 'C21 H23.5 Cl4 Fe2 N4.5 O1.5'
_chemical_formula_weight 616.44
_chemical_name_systematic
;
?
;
_space_group_IT_number 13
_symmetry_cell_setting monoclinic
_symmetry_space_group_name_Hall '-P 2yc'
_symmetry_space_group_name_H-M 'P 1 2/c 1'
_atom_sites_solution_hydrogens geom
_atom_sites_solution_primary direct
_atom_sites_solution_secondary difmap
_audit_creation_method SHELXL-97
_cell_angle_alpha 90.00
_cell_angle_beta 90.27(2)
_cell_angle_gamma 90.00
_cell_formula_units_Z 4
_cell_length_a 14.651(3)
_cell_length_b 8.674(3)
_cell_length_c 20.993(4)
_cell_measurement_reflns_used 2222
_cell_measurement_temperature 293(2)
_cell_measurement_theta_max 25.03
_cell_measurement_theta_min 1.94
_cell_volume 2667.8(12)
_computing_cell_refinement 'Siemens SMART & SAINT'
_computing_data_collection 'Siemens SMART'
_computing_data_reduction 'Siemens XPREP'
_computing_molecular_graphics 'Bruker SHELXTL'
_computing_publication_material 'Bruker SHELXTL'
_computing_structure_refinement 'Siemens SHELXTL'
_computing_structure_solution 'Siemens SHELXTL'
_diffrn_ambient_temperature 293(2)
_diffrn_measured_fraction_theta_full 0.716
_diffrn_measured_fraction_theta_max 0.716
_diffrn_measurement_device_type 'CCD area detector'
_diffrn_measurement_method 'phi and omega scans'
_diffrn_radiation_monochromator graphite
_diffrn_radiation_source 'fine-focus sealed tube'
_diffrn_radiation_type MoK\a
_diffrn_radiation_wavelength 0.71073
_diffrn_reflns_av_R_equivalents 0.0295
_diffrn_reflns_av_sigmaI/netI 0.0399
_diffrn_reflns_limit_h_max 9
_diffrn_reflns_limit_h_min -12
_diffrn_reflns_limit_k_max 0
_diffrn_reflns_limit_k_min -10
_diffrn_reflns_limit_l_max 22
_diffrn_reflns_limit_l_min -23
_diffrn_reflns_number 5408
_diffrn_reflns_theta_full 25.03
_diffrn_reflns_theta_max 25.03
_diffrn_reflns_theta_min 1.94
_diffrn_standards_decay_% 0
_diffrn_standards_interval_count 0
_diffrn_standards_interval_time .
_diffrn_standards_number 0
_exptl_absorpt_coefficient_mu 1.512
_exptl_absorpt_correction_T_max 1.0000
_exptl_absorpt_correction_T_min .5600
_exptl_absorpt_correction_type empirical
_exptl_absorpt_process_details 'SADABS (Sheldrick, 1996)'
_exptl_crystal_colour red
_exptl_crystal_density_diffrn 1.535
_exptl_crystal_density_method 'not measured'
_exptl_crystal_description prism
_exptl_crystal_F_000 1252
_exptl_crystal_size_max .30
_exptl_crystal_size_mid .28
_exptl_crystal_size_min .25
_refine_diff_density_max 0.346
_refine_diff_density_min -0.420
_refine_diff_density_rms 0.055
_refine_ls_extinction_method none
_refine_ls_goodness_of_fit_ref 1.002
_refine_ls_hydrogen_treatment constr
_refine_ls_matrix_type full
_refine_ls_number_parameters 300
_refine_ls_number_reflns 3384
_refine_ls_number_restraints 0
_refine_ls_restrained_S_all 1.002
_refine_ls_R_factor_all 0.0656
_refine_ls_R_factor_gt 0.0406
_refine_ls_shift/su_max 0.001
_refine_ls_shift/su_mean 0.000
_refine_ls_structure_factor_coef Fsqd
_refine_ls_weighting_details 'calc w=1/[\s^2^(Fo^2^)+(0.0631P)^2^+0.6666P] where P=(Fo^2^+2Fc^2^)/3'
_refine_ls_weighting_scheme calc
_refine_ls_wR_factor_gt 0.0981
_refine_ls_wR_factor_ref 0.1143
_reflns_number_gt 2442
_reflns_number_total 3384
_reflns_threshold_expression >2sigma(I)
_cod_data_source_file b516697g.txt
_cod_data_source_block sad
_cod_depositor_comments
;
The following automatic conversions were performed:
'_symmetry_cell_setting' value 'Monoclinic' changed to 'monoclinic'
according to '/home/saulius/struct/CIF-dictionaries/cif_core.dic'
dictionary named 'cif_core.dic' version 2.4.1 from 2010-06-29.

Automatic conversion script
Id: cif_fix_enum 1527 2010-12-29 10:47:43Z saulius 
;
_cod_original_sg_symbol_H-M P2/c
_cod_original_formula_sum 'C21 H23.50 Cl4 Fe2 N4.50 O1.50'
_cod_database_code 7007052

loop_
_symmetry_equiv_pos_as_xyz
'x, y, z'
'-x, y, -z+1/2'
'-x, -y, -z'
'x, -y, z-1/2'

loop_
_atom_site_label
_atom_site_type_symbol
_atom_site_fract_x
_atom_site_fract_y
_atom_site_fract_z
_atom_site_U_iso_or_equiv
_atom_site_adp_type
_atom_site_occupancy
_atom_site_symmetry_multiplicity
_atom_site_calc_flag
_atom_site_refinement_flags
_atom_site_disorder_assembly
_atom_site_disorder_group
Fe1 Fe 0.17955(5) 0.34786(6) 0.59043(3) 0.0388(2) Uani 1 1 d . . .
Fe2 Fe 0.57441(6) 0.80456(9) 0.68654(4) 0.0666(3) Uani 1 1 d . . .
Cl1 Cl 0.03230(8) 0.45032(12) 0.59479(6) 0.0509(3) Uani 1 1 d . . .
Cl2 Cl 0.71991(15) 0.8017(3) 0.71429(11) 0.1214(8) Uani 1 1 d . . .
Cl3 Cl 0.54387(13) 0.57805(17) 0.64189(11) 0.1056(7) Uani 1 1 d . . .
Cl4 Cl 0.55792(10) 0.99498(13) 0.61569(7) 0.0627(4) Uani 1 1 d . . .
O1 O 0.3232(2) 0.2479(3) 0.60004(17) 0.0514(9) Uani 1 1 d . . .
O2 O 0.5000 0.8386(8) 0.7500 0.112(2) Uani 1 2 d S . .
N1 N 0.1392(3) 0.1182(4) 0.5590(2) 0.0470(11) Uani 1 1 d . . .
N2 N 0.2302(3) 0.3308(4) 0.4909(2) 0.0475(10) Uani 1 1 d . . .
N3 N 0.2519(3) 0.5667(4) 0.5765(2) 0.0466(10) Uani 1 1 d . . .
N4 N 0.2062(3) 0.3083(4) 0.6902(2) 0.0447(10) Uani 1 1 d . . .
N5 N 0.0000 -0.0306(15) 0.7500 0.223(8) Uani 1 2 d S . .
C1 C 0.1167(4) -0.0017(5) 0.5974(3) 0.0612(16) Uani 1 1 d . . .
H1 H 0.1194 0.0115 0.6414 0.080 Uiso 1 1 calc . . .
C2 C 0.0900(4) -0.1423(5) 0.5732(4) 0.0738(19) Uani 1 1 d . . .
H2 H 0.0734 -0.2222 0.6004 0.080 Uiso 1 1 calc . . .
C3 C 0.0884(4) -0.1622(6) 0.5093(4) 0.080(2) Uani 1 1 d . . .
H3 H 0.0709 -0.2569 0.4924 0.080 Uiso 1 1 calc . . .
C4 C 0.1125(4) -0.0426(6) 0.4686(3) 0.0749(19) Uani 1 1 d . . .
H4 H 0.1126 -0.0555 0.4246 0.080 Uiso 1 1 calc . . .
C5 C 0.1367(4) 0.0977(5) 0.4967(3) 0.0559(15) Uani 1 1 d . . .
C6 C 0.1596(4) 0.2384(6) 0.4573(3) 0.0621(15) Uani 1 1 d . . .
H6A H 0.1822 0.2067 0.4159 0.080 Uiso 1 1 calc . . .
H6B H 0.1052 0.3002 0.4507 0.080 Uiso 1 1 calc . . .
C7 C 0.2372(4) 0.4901(5) 0.4657(3) 0.0592(15) Uani 1 1 d . . .
H7A H 0.1773 0.5258 0.4524 0.080 Uiso 1 1 calc . . .
H7B H 0.2769 0.4913 0.4289 0.080 Uiso 1 1 calc . . .
C8 C 0.2750(3) 0.5966(5) 0.5165(3) 0.0503(13) Uani 1 1 d . . .
C9 C 0.3282(4) 0.7226(6) 0.5001(3) 0.0686(18) Uani 1 1 d . . .
H9 H 0.3446 0.7401 0.4580 0.080 Uiso 1 1 calc . . .
C10 C 0.3560(4) 0.8204(6) 0.5474(4) 0.088(2) Uani 1 1 d . . .
H10 H 0.3921 0.9053 0.5375 0.080 Uiso 1 1 calc . . .
C11 C 0.3311(4) 0.7941(6) 0.6093(4) 0.078(2) Uani 1 1 d . . .
H11 H 0.3482 0.8617 0.6416 0.080 Uiso 1 1 calc . . .
C12 C 0.2792(4) 0.6628(5) 0.6225(3) 0.0577(15) Uani 1 1 d . . .
H12 H 0.2632 0.6418 0.6644 0.080 Uiso 1 1 calc . . .
C13 C 0.3196(4) 0.2491(6) 0.4886(3) 0.0611(15) Uani 1 1 d . . .
H13A H 0.3520 0.2805 0.4506 0.080 Uiso 1 1 calc . . .
H13B H 0.3088 0.1390 0.4857 0.080 Uiso 1 1 calc . . .
C14 C 0.3779(4) 0.2813(5) 0.5456(3) 0.0576(15) Uani 1 1 d . . .
H14A H 0.4319 0.2166 0.5453 0.080 Uiso 1 1 calc . . .
H14B H 0.3969 0.3884 0.5460 0.080 Uiso 1 1 calc . . .
C15 C 0.3632(4) 0.2789(6) 0.6606(3) 0.0623(15) Uani 1 1 d . . .
H15A H 0.3924 0.3793 0.6601 0.080 Uiso 1 1 calc . . .
H15B H 0.4093 0.2020 0.6702 0.080 Uiso 1 1 calc . . .
C16 C 0.2906(4) 0.2757(5) 0.7101(3) 0.0502(14) Uani 1 1 d . . .
C17 C 0.3091(5) 0.2414(7) 0.7731(3) 0.0723(17) Uani 1 1 d . . .
H17 H 0.3683 0.2174 0.7858 0.080 Uiso 1 1 calc . . .
C18 C 0.2398(6) 0.2430(8) 0.8168(3) 0.090(2) Uani 1 1 d . . .
H18 H 0.2517 0.2207 0.8594 0.080 Uiso 1 1 calc . . .
C19 C 0.1543(5) 0.2772(7) 0.7975(3) 0.0798(19) Uani 1 1 d . . .
H19 H 0.1065 0.2793 0.8264 0.080 Uiso 1 1 calc . . .
C20 C 0.1392(4) 0.3089(6) 0.7343(3) 0.0630(15) Uani 1 1 d . . .
H20 H 0.0800 0.3318 0.7211 0.080 Uiso 1 1 calc . . .
C21 C 0.0000 -0.1568(16) 0.7500 0.175(8) Uani 1 2 d S . .
C22 C 0.0000 -0.3103(14) 0.7500 0.269(14) Uani 1 2 d S . .
H22A H -0.0442 -0.3472 0.7800 0.080 Uiso 0.50 1 calc PR . .
H22B H 0.0595 -0.3472 0.7619 0.080 Uiso 0.50 1 calc PR . .
H22C H -0.0153 -0.3472 0.7082 0.080 Uiso 0.50 1 calc PR . .

loop_
_atom_site_aniso_label
_atom_site_aniso_U_11
_atom_site_aniso_U_22
_atom_site_aniso_U_33
_atom_site_aniso_U_23
_atom_site_aniso_U_13
_atom_site_aniso_U_12
Fe1 0.0453(5) 0.0301(3) 0.0410(4) 0.0003(2) 0.0090(3) 0.0003(3)
Fe2 0.0674(7) 0.0747(5) 0.0581(7) 0.0125(4) 0.0281(4) 0.0050(4)
Cl1 0.0495(9) 0.0416(6) 0.0616(9) -0.0010(5) 0.0033(6) 0.0034(5)
Cl2 0.0834(16) 0.168(2) 0.112(2) 0.0539(14) -0.0046(12) 0.0089(12)
Cl3 0.1004(15) 0.0583(9) 0.159(2) 0.0055(9) 0.0548(13) -0.0099(8)
Cl4 0.0683(10) 0.0521(7) 0.0678(11) -0.0005(6) 0.0045(7) 0.0023(6)
O1 0.048(2) 0.0490(18) 0.058(3) 0.0055(14) 0.0074(19) 0.0046(14)
O2 0.115(6) 0.147(6) 0.075(6) 0.000 0.055(4) 0.000
N1 0.050(3) 0.0312(19) 0.060(3) -0.0025(16) -0.002(2) 0.0003(16)
N2 0.054(3) 0.041(2) 0.048(3) -0.0005(16) 0.013(2) 0.0078(17)
N3 0.048(3) 0.035(2) 0.056(3) 0.0016(17) 0.006(2) -0.0004(16)
N4 0.041(3) 0.046(2) 0.048(3) 0.0025(16) 0.003(2) 0.0051(17)
N5 0.231(15) 0.102(9) 0.34(2) 0.000 0.162(14) 0.000
C1 0.058(4) 0.038(3) 0.088(5) 0.006(2) 0.000(3) -0.001(2)
C2 0.054(4) 0.037(3) 0.131(7) -0.002(3) -0.003(4) -0.006(2)
C3 0.057(4) 0.040(3) 0.143(7) -0.030(4) -0.007(4) 0.006(2)
C4 0.073(5) 0.060(4) 0.091(5) -0.033(3) -0.012(4) 0.016(3)
C5 0.056(4) 0.044(3) 0.068(5) -0.018(2) -0.004(3) 0.006(2)
C6 0.077(4) 0.065(3) 0.044(4) -0.012(2) 0.002(3) 0.006(3)
C7 0.077(4) 0.055(3) 0.045(4) 0.016(2) 0.013(3) 0.008(3)
C8 0.045(4) 0.041(2) 0.065(4) 0.017(2) 0.005(3) 0.004(2)
C9 0.055(4) 0.068(4) 0.083(5) 0.041(3) -0.003(3) -0.011(3)
C10 0.070(5) 0.058(4) 0.135(7) 0.042(4) -0.034(5) -0.023(3)
C11 0.079(5) 0.045(3) 0.110(6) 0.003(3) -0.027(4) -0.012(3)
C12 0.052(4) 0.044(3) 0.078(4) -0.002(2) -0.007(3) 0.001(2)
C13 0.070(4) 0.056(3) 0.058(4) 0.004(2) 0.025(3) 0.015(3)
C14 0.049(4) 0.054(3) 0.070(4) 0.012(2) 0.023(3) 0.011(2)
C15 0.051(4) 0.066(3) 0.070(5) 0.004(3) -0.011(3) 0.003(2)
C16 0.064(4) 0.038(2) 0.049(4) 0.0007(19) -0.003(3) 0.000(2)
C17 0.070(5) 0.080(4) 0.067(5) 0.005(3) -0.016(4) 0.004(3)
C18 0.106(7) 0.116(6) 0.047(5) 0.009(3) -0.007(5) 0.011(4)
C19 0.091(6) 0.104(5) 0.044(5) 0.012(3) 0.011(4) 0.009(4)
C20 0.053(4) 0.078(4) 0.057(5) 0.004(3) 0.002(3) 0.009(3)
C21 0.232(18) 0.074(8) 0.221(18) 0.000 0.145(14) 0.000
C22 0.58(4) 0.099(11) 0.126(15) 0.000 0.15(2) 0.000

loop_
_atom_type_symbol
_atom_type_description
_atom_type_scat_dispersion_real
_atom_type_scat_dispersion_imag
_atom_type_scat_source
C C 0.0033 0.0016 'International Tables Vol C Tables 4.2.6.8 and 6.1.1.4'
H H 0.0000 0.0000 'International Tables Vol C Tables 4.2.6.8 and 6.1.1.4'
N N 0.0061 0.0033 'International Tables Vol C Tables 4.2.6.8 and 6.1.1.4'
O O 0.0106 0.0060 'International Tables Vol C Tables 4.2.6.8 and 6.1.1.4'
Cl Cl 0.1484 0.1585 'International Tables Vol C Tables 4.2.6.8 and 6.1.1.4'
Fe Fe 0.3463 0.8444 'International Tables Vol C Tables 4.2.6.8 and 6.1.1.4'

loop_
_geom_angle_atom_site_label_1
_geom_angle_atom_site_label_2
_geom_angle_atom_site_label_3
_geom_angle
_geom_angle_site_symmetry_1
_geom_angle_site_symmetry_3
_geom_angle_publ_flag
N4 Fe1 N1 101.35(14) . . ?
N4 Fe1 N3 100.47(15) . . ?
N1 Fe1 N3 151.73(16) . . ?
N4 Fe1 N2 147.34(16) . . ?
N1 Fe1 N2 75.27(15) . . ?
N3 Fe1 N2 76.65(15) . . ?
N4 Fe1 O1 72.03(15) . . ?
N1 Fe1 O1 85.89(13) . . ?
N3 Fe1 O1 83.96(13) . . ?
N2 Fe1 O1 75.32(14) . . ?
N4 Fe1 Cl1 100.69(12) . . ?
N1 Fe1 Cl1 96.33(11) . . ?
N3 Fe1 Cl1 97.06(10) . . ?
N2 Fe1 Cl1 111.97(11) . . ?
O1 Fe1 Cl1 172.69(10) . . ?
O2 Fe2 Cl2 113.89(8) . . ?
O2 Fe2 Cl3 110.2(2) . . ?
Cl2 Fe2 Cl3 107.09(9) . . ?
O2 Fe2 Cl4 108.4(2) . . ?
Cl2 Fe2 Cl4 106.56(7) . . ?
Cl3 Fe2 Cl4 110.61(8) . . ?
C15 O1 C14 116.5(4) . . ?
C15 O1 Fe1 112.5(3) . . ?
C14 O1 Fe1 111.8(3) . . ?
Fe2 O2 Fe2 160.6(5) 2_656 . ?
C5 N1 C1 118.7(4) . . ?
C5 N1 Fe1 115.4(3) . . ?
C1 N1 Fe1 125.8(4) . . ?
C7 N2 C6 112.5(4) . . ?
C7 N2 C13 111.7(4) . . ?
C6 N2 C13 109.8(4) . . ?
C7 N2 Fe1 107.2(3) . . ?
C6 N2 Fe1 104.3(3) . . ?
C13 N2 Fe1 111.0(3) . . ?
C8 N3 C12 119.1(4) . . ?
C8 N3 Fe1 114.8(3) . . ?
C12 N3 Fe1 125.9(4) . . ?
C16 N4 C20 117.6(5) . . ?
C16 N4 Fe1 120.0(3) . . ?
C20 N4 Fe1 122.4(4) . . ?
N1 C1 C2 121.9(6) . . ?
N1 C1 H1 119.1 . . ?
C2 C1 H1 119.1 . . ?
C3 C2 C1 118.9(6) . . ?
C3 C2 H2 120.6 . . ?
C1 C2 H2 120.6 . . ?
C2 C3 C4 120.7(5) . . ?
C2 C3 H3 119.6 . . ?
C4 C3 H3 119.6 . . ?
C3 C4 C5 117.0(6) . . ?
C3 C4 H4 121.5 . . ?
C5 C4 H4 121.5 . . ?
N1 C5 C4 122.8(5) . . ?
N1 C5 C6 115.4(4) . . ?
C4 C5 C6 121.9(6) . . ?
N2 C6 C5 109.4(4) . . ?
N2 C6 H6A 109.8 . . ?
C5 C6 H6A 109.8 . . ?
N2 C6 H6B 109.8 . . ?
C5 C6 H6B 109.8 . . ?
H6A C6 H6B 108.2 . . ?
N2 C7 C8 110.1(4) . . ?
N2 C7 H7A 109.6 . . ?
C8 C7 H7A 109.6 . . ?
N2 C7 H7B 109.6 . . ?
C8 C7 H7B 109.6 . . ?
H7A C7 H7B 108.2 . . ?
N3 C8 C9 122.3(5) . . ?
N3 C8 C7 117.0(4) . . ?
C9 C8 C7 120.7(5) . . ?
C10 C9 C8 118.4(6) . . ?
C10 C9 H9 120.8 . . ?
C8 C9 H9 120.8 . . ?
C9 C10 C11 120.3(5) . . ?
C9 C10 H10 119.8 . . ?
C11 C10 H10 119.8 . . ?
C10 C11 C12 118.1(6) . . ?
C10 C11 H11 120.9 . . ?
C12 C11 H11 120.9 . . ?
N3 C12 C11 121.8(6) . . ?
N3 C12 H12 119.1 . . ?
C11 C12 H12 119.1 . . ?
N2 C13 C14 112.6(4) . . ?
N2 C13 H13A 109.1 . . ?
C14 C13 H13A 109.1 . . ?
N2 C13 H13B 109.1 . . ?
C14 C13 H13B 109.1 . . ?
H13A C13 H13B 107.8 . . ?
O1 C14 C13 106.4(4) . . ?
O1 C14 H14A 110.4 . . ?
C13 C14 H14A 110.4 . . ?
O1 C14 H14B 110.4 . . ?
C13 C14 H14B 110.4 . . ?
H14A C14 H14B 108.6 . . ?
O1 C15 C16 109.1(4) . . ?
O1 C15 H15A 109.9 . . ?
C16 C15 H15A 109.9 . . ?
O1 C15 H15B 109.9 . . ?
C16 C15 H15B 109.9 . . ?
H15A C15 H15B 108.3 . . ?
N4 C16 C17 121.5(5) . . ?
N4 C16 C15 116.2(5) . . ?
C17 C16 C15 122.3(6) . . ?
C18 C17 C16 119.8(6) . . ?
C18 C17 H17 120.1 . . ?
C16 C17 H17 120.1 . . ?
C19 C18 C17 119.3(6) . . ?
C19 C18 H18 120.3 . . ?
C17 C18 H18 120.3 . . ?
C18 C19 C20 118.8(6) . . ?
C18 C19 H19 120.6 . . ?
C20 C19 H19 120.6 . . ?
N4 C20 C19 123.1(5) . . ?
N4 C20 H20 118.5 . . ?
C19 C20 H20 118.5 . . ?
N5 C21 C22 180.000(8) . . ?
C21 C22 H22A 109.5 . . ?
C21 C22 H22B 109.5 . . ?
H22A C22 H22B 109.5 . . ?
C21 C22 H22C 109.5 . . ?
H22A C22 H22C 109.5 . . ?
H22B C22 H22C 109.5 . . ?

loop_
_geom_bond_atom_site_label_1
_geom_bond_atom_site_label_2
_geom_bond_distance
_geom_bond_site_symmetry_2
_geom_bond_publ_flag
Fe1 N4 2.156(4) . ?
Fe1 N1 2.180(3) . ?
Fe1 N3 2.194(4) . ?
Fe1 N2 2.226(4) . ?
Fe1 O1 2.285(3) . ?
Fe1 Cl1 2.3354(14) . ?
Fe2 O2 1.7505(15) . ?
Fe2 Cl2 2.207(2) . ?
Fe2 Cl3 2.221(2) . ?
Fe2 Cl4 2.2351(16) . ?
O1 C15 1.422(6) . ?
O1 C14 1.428(6) . ?
O2 Fe2 1.7504(15) 2_656 ?
N1 C5 1.319(6) . ?
N1 C1 1.358(6) . ?
N2 C7 1.484(6) . ?
N2 C6 1.484(6) . ?
N2 C13 1.490(6) . ?
N3 C8 1.332(6) . ?
N3 C12 1.335(6) . ?
N4 C16 1.334(6) . ?
N4 C20 1.352(7) . ?
N5 C21 1.095(14) . ?
C1 C2 1.377(7) . ?
C1 H1 0.9300 . ?
C2 C3 1.353(9) . ?
C2 H2 0.9300 . ?
C3 C4 1.392(10) . ?
C3 H3 0.9300 . ?
C4 C5 1.398(7) . ?
C4 H4 0.9300 . ?
C5 C6 1.513(8) . ?
C6 H6A 0.9700 . ?
C6 H6B 0.9700 . ?
C7 C8 1.513(7) . ?
C7 H7A 0.9700 . ?
C7 H7B 0.9700 . ?
C8 C9 1.387(7) . ?
C9 C10 1.366(9) . ?
C9 H9 0.9300 . ?
C10 C11 1.371(10) . ?
C10 H10 0.9300 . ?
C11 C12 1.399(7) . ?
C11 H11 0.9300 . ?
C12 H12 0.9300 . ?
C13 C14 1.493(8) . ?
C13 H13A 0.9700 . ?
C13 H13B 0.9700 . ?
C14 H14A 0.9700 . ?
C14 H14B 0.9700 . ?
C15 C16 1.491(8) . ?
C15 H15A 0.9700 . ?
C15 H15B 0.9700 . ?
C16 C17 1.381(8) . ?
C17 C18 1.373(9) . ?
C17 H17 0.9300 . ?
C18 C19 1.348(9) . ?
C18 H18 0.9300 . ?
C19 C20 1.372(8) . ?
C19 H19 0.9300 . ?
C20 H20 0.9300 . ?
C21 C22 1.332(15) . ?
C22 H22A 0.9600 . ?
C22 H22B 0.9600 . ?
C22 H22C 0.9600 . ?
